data_4023720
loop_
_publ_author_name
'Joshua G. Pierce'
'Dhanalakshmi Kasi'
'Makoto Fushimi'
'Anthony Cuzzupe'
'Peter Wipf'

_publ_section_title
;
 Synthesis of Hydroxylated Bicyclic Amino Acids from
 L-Tyrosine: Octahydro-1H-indole Carboxylates
;
_journal_name_full 'Journal of Organic Chemistry'
_journal_page_first 7807
_journal_page_last 7810
_journal_paper_doi 10.1021/jo801552j
_journal_volume 73
_journal_year 2008
_chemical_formula_sum 'C17 H29 N O6'
_chemical_formula_weight 343.41
_chemical_name_systematic
; 
 ? 
;
_space_group_IT_number 4
_symmetry_cell_setting monoclinic
_symmetry_space_group_name_Hall 'P 2yb'
_symmetry_space_group_name_H-M 'P 1 21 1'
_atom_sites_solution_hydrogens geom
_atom_sites_solution_primary direct
_atom_sites_solution_secondary difmap
_audit_creation_method SHELXL-97
_cell_angle_alpha 90.00
_cell_angle_beta 94.298(4)
_cell_angle_gamma 90.00
_cell_formula_units_Z 2
_cell_length_a 7.6126(13)
_cell_length_b 5.4946(9)
_cell_length_c 21.260(4)
_cell_measurement_reflns_used 740
_cell_measurement_temperature 295(2)
_cell_measurement_theta_max 17.92
_cell_measurement_theta_min 2.68
_cell_volume 886.8(3)
_computing_cell_refinement 'Bruker SMART'
_computing_data_collection 'Bruker SMART'
_computing_data_reduction 'Bruker SAINT'
_computing_molecular_graphics 'Bruker SHELXTL'
_computing_publication_material 'Bruker SHELXTL'
_computing_structure_refinement 'SHELXL-97 (Sheldrick, 1997)'
_computing_structure_solution 'SHELXS-97 (Sheldrick, 1990)'
_diffrn_ambient_temperature 295(2)
_diffrn_measured_fraction_theta_full 0.999
_diffrn_measured_fraction_theta_max 0.999
_diffrn_measurement_device_type 'Bruker AXS Smart Apex CCD'
_diffrn_measurement_method 'phi and omega scans'
_diffrn_radiation_monochromator graphite
_diffrn_radiation_source 'fine-focus sealed tube'
_diffrn_radiation_type MoK\a
_diffrn_radiation_wavelength 0.71073
_diffrn_reflns_av_R_equivalents 0.0662
_diffrn_reflns_av_sigmaI/netI 0.0613
_diffrn_reflns_limit_h_max 9
_diffrn_reflns_limit_h_min -9
_diffrn_reflns_limit_k_max 6
_diffrn_reflns_limit_k_min -6
_diffrn_reflns_limit_l_max 26
_diffrn_reflns_limit_l_min -26
_diffrn_reflns_number 7772
_diffrn_reflns_theta_full 26.00
_diffrn_reflns_theta_max 26.00
_diffrn_reflns_theta_min 1.92
_exptl_absorpt_coefficient_mu 0.097
_exptl_absorpt_correction_T_max 0.9791
_exptl_absorpt_correction_T_min 0.9688
_exptl_absorpt_correction_type multi-scan
_exptl_absorpt_process_details 'Bruker AXS SADABS'
_exptl_crystal_colour colorless
_exptl_crystal_density_diffrn 1.286
_exptl_crystal_density_meas 0
_exptl_crystal_density_method 'not measured'
_exptl_crystal_F_000 372
_exptl_crystal_size_max 0.33
_exptl_crystal_size_mid 0.24
_exptl_crystal_size_min 0.22
_refine_diff_density_max 0.256
_refine_diff_density_min -0.241
_refine_diff_density_rms 0.042
_refine_ls_extinction_method none
_refine_ls_goodness_of_fit_ref 0.953
_refine_ls_hydrogen_treatment constr
_refine_ls_matrix_type full
_refine_ls_number_parameters 217
_refine_ls_number_reflns 1937
_refine_ls_number_restraints 1
_refine_ls_restrained_S_all 0.953
_refine_ls_R_factor_all 0.0942
_refine_ls_R_factor_gt 0.0549
_refine_ls_shift/su_max 0.000
_refine_ls_shift/su_mean 0.000
_refine_ls_structure_factor_coef Fsqd
_refine_ls_weighting_details 'calc w=1/[\s^2^(Fo^2^)+(0.0780P)^2^+0.0000P] where P=(Fo^2^+2Fc^2^)/3'
_refine_ls_weighting_scheme calc
_refine_ls_wR_factor_gt 0.1254
_refine_ls_wR_factor_ref 0.1418
_reflns_number_gt 1310
_reflns_number_total 1937
_reflns_threshold_expression >2sigma(I)
_cod_data_source_file jo801552j_si_001.cif
_cod_data_source_block dhk33s
_cod_depositor_comments
;
The following automatic conversions were performed:
'_symmetry_cell_setting' value 'Monoclinic' changed to 'monoclinic'
according to '/home/saulius/struct/CIF-dictionaries/cif_core.dic'
dictionary named 'cif_core.dic' version 2.4.1 from 2010-06-29.

Automatic conversion script
Id: cif_fix_enum 1527 2010-12-29 10:47:43Z saulius 
;
_cod_original_sg_symbol_H-M 'P 21'
_cod_database_code 4023720

loop_
_symmetry_equiv_pos_as_xyz
'x, y, z'
'-x, y+1/2, -z'

loop_
_atom_site_label
_atom_site_type_symbol
_atom_site_fract_x
_atom_site_fract_y
_atom_site_fract_z
_atom_site_U_iso_or_equiv
_atom_site_adp_type
_atom_site_occupancy
_atom_site_symmetry_multiplicity
_atom_site_calc_flag
_atom_site_refinement_flags
_atom_site_disorder_assembly
_atom_site_disorder_group
O1 O 0.4692(4) 0.2886(5) 0.64641(14) 0.0430(8) Uani 1 1 d . . .
H1B H 0.3788 0.3356 0.6267 0.065 Uiso 1 1 calc R . .
O2 O 0.5148(4) 0.4728(6) 0.52246(13) 0.0478(8) Uani 1 1 d . . .
H2C H 0.4746 0.3596 0.5008 0.072 Uiso 1 1 calc R . .
O3 O 0.8235(4) 0.7491(6) 0.54535(13) 0.0495(8) Uani 1 1 d . . .
H3A H 0.8353 0.7959 0.5093 0.074 Uiso 1 1 calc R . .
O4 O 1.1395(4) 0.4732(8) 0.57298(15) 0.0577(10) Uani 1 1 d . . .
H4B H 1.1528 0.4094 0.5388 0.086 Uiso 1 1 calc R . .
O5 O 0.3415(5) 0.5574(6) 0.76224(18) 0.0584(10) Uani 1 1 d . . .
O6 O 0.3827(4) 0.9569(6) 0.76067(19) 0.0607(10) Uani 1 1 d . . .
N N 0.7042(4) 0.5030(7) 0.73750(15) 0.0386(9) Uani 1 1 d . . .
C1 C 0.6018(5) 0.7233(9) 0.7198(2) 0.0389(10) Uani 1 1 d . . .
H1A H 0.6710 0.8691 0.7314 0.047 Uiso 1 1 calc R . .
C2 C 0.5677(6) 0.7074(8) 0.6476(2) 0.0369(10) Uani 1 1 d . . .
H2A H 0.4455 0.7425 0.6347 0.044 Uiso 1 1 calc R . .
H2B H 0.6424 0.8201 0.6268 0.044 Uiso 1 1 calc R . .
C3 C 0.6135(5) 0.4443(7) 0.6327(2) 0.0328(10) Uani 1 1 d . . .
C4 C 0.6540(5) 0.3862(8) 0.56509(18) 0.0346(10) Uani 1 1 d . . .
H4A H 0.6592 0.2088 0.5608 0.042 Uiso 1 1 calc R . .
C5 C 0.8280(6) 0.4897(9) 0.54711(19) 0.0404(11) Uani 1 1 d . . .
H5A H 0.8513 0.4290 0.5052 0.048 Uiso 1 1 calc R . .
C6 C 0.9725(5) 0.4019(9) 0.5942(2) 0.0432(12) Uani 1 1 d . . .
H6A H 0.9682 0.2238 0.5957 0.052 Uiso 1 1 calc R . .
C7 C 0.9426(5) 0.4996(10) 0.65912(18) 0.0403(11) Uani 1 1 d . . .
H7A H 0.9373 0.6759 0.6579 0.048 Uiso 1 1 calc R . .
H7B H 1.0397 0.4523 0.6888 0.048 Uiso 1 1 calc R . .
C8 C 0.7688(5) 0.3968(8) 0.68053(19) 0.0371(10) Uani 1 1 d . . .
H8A H 0.7816 0.2207 0.6866 0.045 Uiso 1 1 calc R . .
C9 C 0.4296(6) 0.7288(9) 0.7506(2) 0.0386(10) Uani 1 1 d . . .
C10 C 0.2156(8) 0.9921(12) 0.7874(4) 0.089(2) Uani 1 1 d . . .
H10A H 0.1945 1.1631 0.7924 0.134 Uiso 1 1 calc R . .
H10B H 0.2181 0.9138 0.8279 0.134 Uiso 1 1 calc R . .
H10C H 0.1232 0.9229 0.7599 0.134 Uiso 1 1 calc R . .
C11 C 0.8299(6) 0.5261(12) 0.7926(2) 0.0531(14) Uani 1 1 d . . .
H11A H 0.8903 0.6809 0.7904 0.064 Uiso 1 1 calc R . .
H11B H 0.9174 0.3983 0.7912 0.064 Uiso 1 1 calc R . .
C12 C 0.7460(6) 0.5108(10) 0.85444(19) 0.0437(11) Uani 1 1 d . . .
H12A H 0.6550 0.6369 0.8545 0.052 Uiso 1 1 calc R . .
C13 C 0.8803(7) 0.5594(12) 0.9097(2) 0.0612(15) Uani 1 1 d . . .
H13A H 0.9274 0.7224 0.9060 0.073 Uiso 1 1 calc R . .
H13B H 0.9772 0.4454 0.9082 0.073 Uiso 1 1 calc R . .
C14 C 0.7992(8) 0.5348(12) 0.9731(2) 0.0681(17) Uani 1 1 d . . .
H14A H 0.8910 0.5534 1.0070 0.082 Uiso 1 1 calc R . .
H14B H 0.7141 0.6642 0.9771 0.082 Uiso 1 1 calc R . .
C15 C 0.7103(8) 0.2948(13) 0.9799(2) 0.0722(18) Uani 1 1 d . . .
H15A H 0.6532 0.2924 1.0191 0.087 Uiso 1 1 calc R . .
H15B H 0.7980 0.1664 0.9817 0.087 Uiso 1 1 calc R . .
C16 C 0.5755(8) 0.2463(14) 0.9259(2) 0.0740(17) Uani 1 1 d . . .
H16A H 0.4802 0.3631 0.9270 0.089 Uiso 1 1 calc R . .
H16B H 0.5265 0.0847 0.9303 0.089 Uiso 1 1 calc R . .
C17 C 0.6578(8) 0.2651(11) 0.8628(2) 0.0614(15) Uani 1 1 d . . .
H17A H 0.7444 0.1368 0.8601 0.074 Uiso 1 1 calc R . .
H17B H 0.5670 0.2411 0.8289 0.074 Uiso 1 1 calc R . .

loop_
_atom_site_aniso_label
_atom_site_aniso_U_11
_atom_site_aniso_U_22
_atom_site_aniso_U_33
_atom_site_aniso_U_23
_atom_site_aniso_U_13
_atom_site_aniso_U_12
O1 0.0303(16) 0.041(2) 0.0569(19) 0.0022(16) 0.0001(13) -0.0066(14)
O2 0.0472(17) 0.053(2) 0.0415(18) -0.0065(17) -0.0101(15) 0.0004(17)
O3 0.065(2) 0.045(2) 0.0391(18) 0.0073(16) 0.0123(15) -0.0059(18)
O4 0.0433(18) 0.086(3) 0.0462(18) -0.011(2) 0.0200(15) -0.005(2)
O5 0.049(2) 0.043(2) 0.086(3) -0.0007(19) 0.0223(18) -0.0084(18)
O6 0.052(2) 0.039(2) 0.095(3) -0.0121(19) 0.0298(19) -0.0057(17)
N 0.035(2) 0.049(2) 0.0326(18) 0.0030(18) 0.0058(15) 0.0050(18)
C1 0.040(2) 0.036(2) 0.042(2) -0.004(2) 0.0096(19) -0.005(2)
C2 0.036(2) 0.037(3) 0.038(2) 0.003(2) 0.0050(18) 0.001(2)
C3 0.034(2) 0.023(2) 0.040(2) -0.0028(18) 0.0025(18) -0.0030(19)
C4 0.037(2) 0.035(2) 0.032(2) -0.0048(19) -0.0033(19) -0.0034(19)
C5 0.049(3) 0.044(3) 0.029(2) -0.003(2) 0.0085(19) -0.003(2)
C6 0.032(3) 0.055(3) 0.045(3) -0.001(2) 0.011(2) 0.000(2)
C7 0.034(2) 0.053(3) 0.034(2) -0.005(2) 0.0016(18) -0.003(2)
C8 0.037(2) 0.039(3) 0.036(2) 0.006(2) 0.0051(19) 0.000(2)
C9 0.040(3) 0.035(3) 0.041(2) -0.006(2) 0.0046(19) -0.005(2)
C10 0.065(4) 0.051(3) 0.159(6) -0.026(4) 0.059(4) -0.005(3)
C11 0.037(3) 0.081(4) 0.042(3) -0.002(3) 0.006(2) 0.000(3)
C12 0.041(3) 0.056(3) 0.034(2) -0.001(2) 0.003(2) 0.001(2)
C13 0.062(3) 0.078(4) 0.043(3) -0.004(3) -0.002(2) -0.015(3)
C14 0.077(4) 0.088(5) 0.041(3) -0.003(3) 0.006(3) -0.011(4)
C15 0.093(4) 0.086(5) 0.040(3) 0.017(3) 0.021(3) 0.006(4)
C16 0.088(4) 0.078(4) 0.058(3) 0.016(4) 0.017(3) -0.013(4)
C17 0.081(4) 0.055(3) 0.049(3) 0.000(3) 0.007(3) -0.013(3)

loop_
_atom_type_symbol
_atom_type_description
_atom_type_scat_dispersion_real
_atom_type_scat_dispersion_imag
_atom_type_scat_source
C C 0.0033 0.0016 'International Tables Vol C Tables 4.2.6.8 and 6.1.1.4'
H H 0.0000 0.0000 'International Tables Vol C Tables 4.2.6.8 and 6.1.1.4'
N N 0.0061 0.0033 'International Tables Vol C Tables 4.2.6.8 and 6.1.1.4'
O O 0.0106 0.0060 'International Tables Vol C Tables 4.2.6.8 and 6.1.1.4'

loop_
_geom_angle_atom_site_label_1
_geom_angle_atom_site_label_2
_geom_angle_atom_site_label_3
_geom_angle
_geom_angle_site_symmetry_1
_geom_angle_site_symmetry_3
_geom_angle_publ_flag
C3 O1 H1B 109.5 . . ?
C4 O2 H2C 109.5 . . ?
C5 O3 H3A 109.5 . . ?
C6 O4 H4B 109.5 . . ?
C9 O6 C10 116.5(4) . . ?
C11 N C8 117.2(3) . . ?
C11 N C1 115.8(4) . . ?
C8 N C1 108.7(3) . . ?
N C1 C9 111.5(4) . . ?
N C1 C2 104.7(3) . . ?
C9 C1 C2 110.2(3) . . ?
N C1 H1A 110.1 . . ?
C9 C1 H1A 110.1 . . ?
C2 C1 H1A 110.1 . . ?
C3 C2 C1 103.7(3) . . ?
C3 C2 H2A 111.0 . . ?
C1 C2 H2A 111.0 . . ?
C3 C2 H2B 111.0 . . ?
C1 C2 H2B 111.0 . . ?
H2A C2 H2B 109.0 . . ?
O1 C3 C8 109.2(3) . . ?
O1 C3 C4 106.1(3) . . ?
C8 C3 C4 113.1(3) . . ?
O1 C3 C2 109.3(3) . . ?
C8 C3 C2 101.6(3) . . ?
C4 C3 C2 117.4(4) . . ?
O2 C4 C5 109.7(3) . . ?
O2 C4 C3 109.7(3) . . ?
C5 C4 C3 113.6(3) . . ?
O2 C4 H4A 107.9 . . ?
C5 C4 H4A 107.9 . . ?
C3 C4 H4A 107.9 . . ?
O3 C5 C6 110.6(4) . . ?
O3 C5 C4 111.2(4) . . ?
C6 C5 C4 108.6(4) . . ?
O3 C5 H5A 108.8 . . ?
C6 C5 H5A 108.8 . . ?
C4 C5 H5A 108.8 . . ?
O4 C6 C5 108.8(4) . . ?
O4 C6 C7 112.8(4) . . ?
C5 C6 C7 109.9(4) . . ?
O4 C6 H6A 108.4 . . ?
C5 C6 H6A 108.4 . . ?
C7 C6 H6A 108.4 . . ?
C6 C7 C8 109.3(4) . . ?
C6 C7 H7A 109.8 . . ?
C8 C7 H7A 109.8 . . ?
C6 C7 H7B 109.8 . . ?
C8 C7 H7B 109.8 . . ?
H7A C7 H7B 108.3 . . ?
N C8 C3 101.1(3) . . ?
N C8 C7 116.7(4) . . ?
C3 C8 C7 112.4(3) . . ?
N C8 H8A 108.8 . . ?
C3 C8 H8A 108.8 . . ?
C7 C8 H8A 108.8 . . ?
O5 C9 O6 123.4(4) . . ?
O5 C9 C1 126.5(4) . . ?
O6 C9 C1 110.0(4) . . ?
O6 C10 H10A 109.5 . . ?
O6 C10 H10B 109.5 . . ?
H10A C10 H10B 109.5 . . ?
O6 C10 H10C 109.5 . . ?
H10A C10 H10C 109.5 . . ?
H10B C10 H10C 109.5 . . ?
N C11 C12 113.6(3) . . ?
N C11 H11A 108.9 . . ?
C12 C11 H11A 108.9 . . ?
N C11 H11B 108.9 . . ?
C12 C11 H11B 108.9 . . ?
H11A C11 H11B 107.7 . . ?
C11 C12 C13 111.1(4) . . ?
C11 C12 C17 111.7(4) . . ?
C13 C12 C17 110.0(4) . . ?
C11 C12 H12A 108.0 . . ?
C13 C12 H12A 108.0 . . ?
C17 C12 H12A 108.0 . . ?
C12 C13 C14 111.9(4) . . ?
C12 C13 H13A 109.2 . . ?
C14 C13 H13A 109.2 . . ?
C12 C13 H13B 109.2 . . ?
C14 C13 H13B 109.2 . . ?
H13A C13 H13B 107.9 . . ?
C15 C14 C13 112.2(5) . . ?
C15 C14 H14A 109.2 . . ?
C13 C14 H14A 109.2 . . ?
C15 C14 H14B 109.2 . . ?
C13 C14 H14B 109.2 . . ?
H14A C14 H14B 107.9 . . ?
C14 C15 C16 111.8(5) . . ?
C14 C15 H15A 109.3 . . ?
C16 C15 H15A 109.3 . . ?
C14 C15 H15B 109.3 . . ?
C16 C15 H15B 109.3 . . ?
H15A C15 H15B 107.9 . . ?
C15 C16 C17 110.9(5) . . ?
C15 C16 H16A 109.5 . . ?
C17 C16 H16A 109.5 . . ?
C15 C16 H16B 109.5 . . ?
C17 C16 H16B 109.5 . . ?
H16A C16 H16B 108.0 . . ?
C12 C17 C16 112.1(5) . . ?
C12 C17 H17A 109.2 . . ?
C16 C17 H17A 109.2 . . ?
C12 C17 H17B 109.2 . . ?
C16 C17 H17B 109.2 . . ?
H17A C17 H17B 107.9 . . ?

loop_
_geom_bond_atom_site_label_1
_geom_bond_atom_site_label_2
_geom_bond_distance
_geom_bond_site_symmetry_2
_geom_bond_publ_flag
O1 C3 1.440(5) . ?
O1 H1B 0.8200 . ?
O2 C4 1.423(5) . ?
O2 H2C 0.8200 . ?
O3 C5 1.426(6) . ?
O3 H3A 0.8200 . ?
O4 C6 1.435(5) . ?
O4 H4B 0.8200 . ?
O5 C9 1.193(5) . ?
O6 C9 1.325(6) . ?
O6 C10 1.445(6) . ?
N C11 1.461(5) . ?
N C8 1.462(5) . ?
N C1 1.473(6) . ?
C1 C9 1.508(6) . ?
C1 C2 1.540(6) . ?
C1 H1A 0.9800 . ?
C2 C3 1.526(6) . ?
C2 H2A 0.9700 . ?
C2 H2B 0.9700 . ?
C3 C8 1.523(6) . ?
C3 C4 1.526(6) . ?
C4 C5 1.517(6) . ?
C4 H4A 0.9800 . ?
C5 C6 1.510(6) . ?
C5 H5A 0.9800 . ?
C6 C7 1.514(6) . ?
C6 H6A 0.9800 . ?
C7 C8 1.539(6) . ?
C7 H7A 0.9700 . ?
C7 H7B 0.9700 . ?
C8 H8A 0.9800 . ?
C10 H10A 0.9600 . ?
C10 H10B 0.9600 . ?
C10 H10C 0.9600 . ?
C11 C12 1.507(6) . ?
C11 H11A 0.9700 . ?
C11 H11B 0.9700 . ?
C12 C13 1.523(6) . ?
C12 C17 1.525(8) . ?
C12 H12A 0.9800 . ?
C13 C14 1.530(6) . ?
C13 H13A 0.9700 . ?
C13 H13B 0.9700 . ?
C14 C15 1.494(9) . ?
C14 H14A 0.9700 . ?
C14 H14B 0.9700 . ?
C15 C16 1.504(8) . ?
C15 H15A 0.9700 . ?
C15 H15B 0.9700 . ?
C16 C17 1.526(7) . ?
C16 H16A 0.9700 . ?
C16 H16B 0.9700 . ?
C17 H17A 0.9700 . ?
C17 H17B 0.9700 . ?

loop_
_cod_related_entry_id
_cod_related_entry_database
_cod_related_entry_code
1 ChemSpider 10123442
